data_2240901
loop_
_publ_author_name
'Tan, Yee Seng'
'Yeo, Chien Ing'
'Tiekink, Edward R. T.'

_publ_section_title
;
 A new monoclinic polymorph of 1,1'-bis(diphenylthiophosphoryl)ferrocene
;
_journal_coeditor_code HG5450
_journal_issue 8
_journal_name_full 'Acta Crystallographica Section E'
_journal_page_first 886
_journal_page_last 889
_journal_paper_doi 10.1107/S2056989015012682
_journal_volume 71
_journal_year 2015
_chemical_formula_iupac '[Fe (C17 H14 P1 S1)2]'
_chemical_formula_moiety 'C34 H28 Fe P2 S2'
_chemical_formula_sum 'C34 H28 Fe P2 S2'
_chemical_formula_weight 618.47
_chemical_name_systematic
;
1,1'-Bis(diphenylthiophosphoryl)ferrocene
;
_space_group_crystal_system monoclinic
_space_group_IT_number 14
_space_group_name_Hall '-P 2ybc'
_space_group_name_H-M_alt 'P 1 21/c 1'
_symmetry_space_group_name_Hall '-P 2ybc'
_symmetry_space_group_name_H-M 'P 1 21/c 1'
_atom_sites_solution_hydrogens geom
_audit_creation_method SHELXL-2014/7
_cell_angle_alpha 90
_cell_angle_beta 95.631(3)
_cell_angle_gamma 90
_cell_formula_units_Z 4
_cell_length_a 8.7451(3)
_cell_length_b 21.2453(6)
_cell_length_c 15.4537(5)
_cell_measurement_reflns_used 11974
_cell_measurement_temperature 100(2)
_cell_measurement_theta_max 29.3050
_cell_measurement_theta_min 3.8910
_cell_volume 2857.32(16)
_computing_cell_refinement
;
CrysAlis PRO (Agilent, 2013)
;
_computing_data_collection
;
CrysAlis PRO (Agilent, 2013)
;
_computing_data_reduction
;
CrysAlis PRO (Agilent, 2013)
;
_computing_molecular_graphics
;
ORTEP-3 for Windows (Farrugia, 2012), <i>QMol</i> (Gans & Shalloway,
2001) and
DIAMOND (Brandenburg, 2006)
;
_computing_publication_material
;
publCIF (Westrip, 2010)
;
_computing_structure_refinement
;
SHELXL2014 (Sheldrick, 2015)
;
_computing_structure_solution
;
SHELXS97 (Sheldrick, 2008)
;
_diffrn_ambient_temperature 100(2)
_diffrn_detector_area_resol_mean 10.4041
_diffrn_measured_fraction_theta_full 0.993
_diffrn_measured_fraction_theta_max 0.993
_diffrn_measurement_device_type 'Agilent Technologies SuperNova Dual diffractometer with an Atlas detector'
_diffrn_measurement_method '\w scan'
_diffrn_radiation_monochromator Mirror
_diffrn_radiation_source 'SuperNova (Mo) X-ray Source'
_diffrn_radiation_type MoK\a
_diffrn_radiation_wavelength 0.71073
_diffrn_reflns_av_R_equivalents 0.0360
_diffrn_reflns_limit_h_max 11
_diffrn_reflns_limit_h_min -10
_diffrn_reflns_limit_k_max 27
_diffrn_reflns_limit_k_min -23
_diffrn_reflns_limit_l_max 20
_diffrn_reflns_limit_l_min -19
_diffrn_reflns_number 31395
_diffrn_reflns_theta_full 27.496
_diffrn_reflns_theta_max 27.496
_diffrn_reflns_theta_min 2.817
_diffrn_standards_decay_% 0
_diffrn_standards_interval_count 0
_diffrn_standards_interval_time 0
_diffrn_standards_number 0
_exptl_absorpt_coefficient_mu 0.809
_exptl_absorpt_correction_T_max 1.00000
_exptl_absorpt_correction_T_min 0.75144
_exptl_absorpt_correction_type multi-scan
_exptl_absorpt_process_details
;
(CrysAlis PRO; Agilent, 2013)
;
_exptl_crystal_colour orange
_exptl_crystal_density_diffrn 1.438
_exptl_crystal_description prism
_exptl_crystal_F_000 1280
_exptl_crystal_size_max 0.250
_exptl_crystal_size_mid 0.250
_exptl_crystal_size_min 0.250
_refine_diff_density_max 0.400
_refine_diff_density_min -0.240
_refine_ls_extinction_method none
_refine_ls_goodness_of_fit_ref 1.048
_refine_ls_hydrogen_treatment constr
_refine_ls_matrix_type full
_refine_ls_number_parameters 352
_refine_ls_number_reflns 6509
_refine_ls_number_restraints 0
_refine_ls_restrained_S_all 1.048
_refine_ls_R_factor_all 0.0354
_refine_ls_R_factor_gt 0.0287
_refine_ls_shift/su_max 0.001
_refine_ls_shift/su_mean 0.000
_refine_ls_structure_factor_coef Fsqd
_refine_ls_weighting_details 'w=1/[\s^2^(Fo^2^)+(0.0304P)^2^+1.6529P] where P=(Fo^2^+2Fc^2^)/3'
_refine_ls_weighting_scheme calc
_refine_ls_wR_factor_gt 0.0678
_refine_ls_wR_factor_ref 0.0728
_reflns_number_gt 5701
_reflns_number_total 6509
_reflns_threshold_expression I>2\s(I)
_cod_data_source_file hg5450sup1.cf
_cod_data_source_block I
_cod_database_code 2240901
_shelx_space_group_comment
;
The symmetry employed for this shelxl refinement is uniquely defined
by the following loop, which should always be used as a source of
symmetry information in preference to the above space-group names.
They are only intended as comments.
;
_shelx_estimated_absorpt_t_min 0.823
_shelx_estimated_absorpt_t_max 0.823

loop_
_space_group_symop_operation_xyz
'x, y, z'
'-x, y+1/2, -z+1/2'
'-x, -y, -z'
'x, -y-1/2, z-1/2'

loop_
_atom_site_type_symbol
_atom_site_label
_atom_site_fract_x
_atom_site_fract_y
_atom_site_fract_z
_atom_site_U_iso_or_equiv
_atom_site_adp_type
_atom_site_calc_flag
_atom_site_occupancy
Fe Fe 0.34255(2) 0.23085(2) 0.17509(2) 0.01395(7) Uani d 1
S S1 0.24914(5) 0.41754(2) 0.09257(3) 0.02424(10) Uani d 1
S S2 0.69563(5) 0.15111(2) 0.05280(3) 0.02111(10) Uani d 1
P P1 0.10320(5) 0.35615(2) 0.12875(3) 0.01579(9) Uani d 1
P P2 0.65005(5) 0.13323(2) 0.17155(3) 0.01496(9) Uani d 1
C C1 0.16059(18) 0.27653(7) 0.11083(10) 0.0166(3) Uani d 1
C C2 0.11134(18) 0.21919(7) 0.14866(11) 0.0182(3) Uani d 1
H H2 0.0388 0.2156 0.1903 0.022 Uiso calc 1
C C3 0.19051(18) 0.16874(8) 0.11258(11) 0.0210(3) Uani d 1
H H3 0.1802 0.1254 0.1262 0.025 Uiso calc 1
C C4 0.28756(19) 0.19377(8) 0.05290(10) 0.0203(3) Uani d 1
H H4 0.3530 0.1702 0.0196 0.024 Uiso calc 1
C C5 0.27019(18) 0.26013(8) 0.05146(10) 0.0179(3) Uani d 1
H H5 0.3221 0.2887 0.0172 0.021 Uiso calc 1
C C6 0.54850(18) 0.19445(7) 0.22183(10) 0.0156(3) Uani d 1
C C7 0.56320(18) 0.26062(7) 0.20595(10) 0.0165(3) Uani d 1
H H7 0.6280 0.2795 0.1674 0.020 Uiso calc 1
C C8 0.46383(19) 0.29294(8) 0.25808(11) 0.0200(3) Uani d 1
H H8 0.4509 0.3373 0.2604 0.024 Uiso calc 1
C C9 0.38708(19) 0.24804(8) 0.30613(10) 0.0202(3) Uani d 1
H H9 0.3140 0.2571 0.3460 0.024 Uiso calc 1
C C10 0.43834(18) 0.18708(8) 0.28431(10) 0.0185(3) Uani d 1
H H10 0.4056 0.1483 0.3070 0.022 Uiso calc 1
C C11 0.07025(18) 0.36206(7) 0.24275(10) 0.0172(3) Uani d 1
C C12 0.1599(2) 0.40242(8) 0.29758(11) 0.0219(3) Uani d 1
H H12 0.2401 0.4260 0.2759 0.026 Uiso calc 1
C C13 0.1318(2) 0.40811(9) 0.38407(12) 0.0266(4) Uani d 1
H H13 0.1934 0.4355 0.4215 0.032 Uiso calc 1
C C14 0.0144(2) 0.37407(9) 0.41629(11) 0.0264(4) Uani d 1
H H14 -0.0051 0.3786 0.4754 0.032 Uiso calc 1
C C15 -0.0743(2) 0.33340(8) 0.36210(11) 0.0237(4) Uani d 1
H H15 -0.1535 0.3095 0.3843 0.028 Uiso calc 1
C C16 -0.04748(19) 0.32759(8) 0.27542(11) 0.0204(3) Uani d 1
H H16 -0.1093 0.3001 0.2382 0.025 Uiso calc 1
C C21 -0.08745(18) 0.36448(7) 0.07138(10) 0.0176(3) Uani d 1
C C22 -0.1447(2) 0.42511(8) 0.05516(11) 0.0220(3) Uani d 1
H H22 -0.0829 0.4607 0.0717 0.026 Uiso calc 1
C C23 -0.2922(2) 0.43325(8) 0.01480(11) 0.0254(4) Uani d 1
H H23 -0.3320 0.4745 0.0049 0.030 Uiso calc 1
C C24 -0.3816(2) 0.38158(9) -0.01103(11) 0.0234(4) Uani d 1
H H24 -0.4826 0.3874 -0.0385 0.028 Uiso calc 1
C C25 -0.32411(19) 0.32144(8) 0.00299(11) 0.0227(3) Uani d 1
H H25 -0.3850 0.2860 -0.0158 0.027 Uiso calc 1
C C26 -0.17703(19) 0.31268(8) 0.04459(10) 0.0196(3) Uani d 1
H H26 -0.1380 0.2713 0.0547 0.023 Uiso calc 1
C C31 0.82272(18) 0.11941(7) 0.24346(10) 0.0177(3) Uani d 1
C C32 0.9158(2) 0.06866(8) 0.22515(13) 0.0268(4) Uani d 1
H H32 0.8863 0.0421 0.1769 0.032 Uiso calc 1
C C33 1.0508(2) 0.05695(9) 0.27696(13) 0.0328(4) Uani d 1
H H33 1.1126 0.0218 0.2650 0.039 Uiso calc 1
C C34 1.0959(2) 0.09614(10) 0.34592(13) 0.0314(4) Uani d 1
H H34 1.1889 0.0880 0.3812 0.038 Uiso calc 1
C C35 1.0063(2) 0.14718(9) 0.36387(11) 0.0267(4) Uani d 1
H H35 1.0390 0.1746 0.4106 0.032 Uiso calc 1
C C36 0.86822(19) 0.15844(8) 0.31345(11) 0.0201(3) Uani d 1
H H36 0.8051 0.1928 0.3269 0.024 Uiso calc 1
C C41 0.53591(18) 0.06263(7) 0.18021(11) 0.0176(3) Uani d 1
C C42 0.53090(19) 0.03306(8) 0.26044(11) 0.0205(3) Uani d 1
H H42 0.5890 0.0493 0.3107 0.025 Uiso calc 1
C C43 0.4402(2) -0.02033(8) 0.26646(12) 0.0254(4) Uani d 1
H H43 0.4356 -0.0404 0.3211 0.031 Uiso calc 1
C C44 0.3569(2) -0.04412(8) 0.19325(13) 0.0279(4) Uani d 1
H H44 0.2945 -0.0803 0.1979 0.033 Uiso calc 1
C C45 0.3636(2) -0.01573(8) 0.11305(13) 0.0285(4) Uani d 1
H H45 0.3070 -0.0327 0.0628 0.034 Uiso calc 1
C C46 0.4534(2) 0.03775(8) 0.10640(11) 0.0230(4) Uani d 1
H H46 0.4584 0.0573 0.0515 0.028 Uiso calc 1

loop_
_atom_site_aniso_label
_atom_site_aniso_U_11
_atom_site_aniso_U_22
_atom_site_aniso_U_33
_atom_site_aniso_U_12
_atom_site_aniso_U_13
_atom_site_aniso_U_23
Fe 0.01307(12) 0.01394(11) 0.01483(12) -0.00055(8) 0.00125(9) -0.00082(8)
S1 0.0231(2) 0.0228(2) 0.0270(2) -0.00807(17) 0.00339(18) 0.00380(17)
S2 0.0243(2) 0.0204(2) 0.0197(2) -0.00123(16) 0.00761(17) -0.00035(15)
P1 0.0150(2) 0.01549(19) 0.0169(2) -0.00153(15) 0.00182(15) 0.00147(15)
P2 0.0147(2) 0.01333(18) 0.0172(2) -0.00070(15) 0.00332(16) -0.00081(15)
C1 0.0142(7) 0.0186(7) 0.0168(8) -0.0006(6) 0.0000(6) 0.0003(6)
C2 0.0128(7) 0.0204(8) 0.0213(8) -0.0018(6) 0.0010(6) 0.0006(6)
C3 0.0172(8) 0.0185(8) 0.0262(9) -0.0025(6) -0.0038(7) -0.0035(6)
C4 0.0187(8) 0.0240(8) 0.0175(8) 0.0008(7) -0.0019(6) -0.0068(6)
C5 0.0153(8) 0.0237(8) 0.0144(7) -0.0005(6) 0.0004(6) 0.0001(6)
C6 0.0145(7) 0.0158(7) 0.0161(7) 0.0008(6) 0.0002(6) -0.0009(6)
C7 0.0134(7) 0.0159(7) 0.0195(8) -0.0021(6) -0.0014(6) -0.0006(6)
C8 0.0193(8) 0.0171(8) 0.0226(8) 0.0010(6) -0.0031(7) -0.0045(6)
C9 0.0204(8) 0.0254(8) 0.0144(7) 0.0039(7) 0.0002(6) -0.0033(6)
C10 0.0189(8) 0.0198(8) 0.0167(8) 0.0011(6) 0.0010(6) 0.0017(6)
C11 0.0171(8) 0.0169(7) 0.0175(8) 0.0045(6) 0.0009(6) 0.0013(6)
C12 0.0216(8) 0.0196(8) 0.0241(9) 0.0020(6) 0.0004(7) 0.0009(7)
C13 0.0279(9) 0.0282(9) 0.0225(9) 0.0042(7) -0.0042(7) -0.0047(7)
C14 0.0282(9) 0.0328(10) 0.0181(8) 0.0119(8) 0.0015(7) 0.0017(7)
C15 0.0214(8) 0.0275(9) 0.0229(9) 0.0069(7) 0.0063(7) 0.0063(7)
C16 0.0188(8) 0.0211(8) 0.0215(8) 0.0028(6) 0.0021(7) 0.0008(6)
C21 0.0170(8) 0.0201(8) 0.0157(7) 0.0000(6) 0.0024(6) 0.0026(6)
C22 0.0245(9) 0.0190(8) 0.0223(8) 0.0011(7) 0.0016(7) 0.0013(6)
C23 0.0271(9) 0.0235(8) 0.0257(9) 0.0075(7) 0.0030(7) 0.0059(7)
C24 0.0182(8) 0.0338(9) 0.0182(8) 0.0023(7) 0.0012(7) 0.0066(7)
C25 0.0188(8) 0.0270(9) 0.0220(8) -0.0049(7) 0.0016(7) 0.0033(7)
C26 0.0186(8) 0.0196(8) 0.0208(8) 0.0000(6) 0.0036(7) 0.0040(6)
C31 0.0148(7) 0.0173(7) 0.0215(8) -0.0014(6) 0.0039(6) 0.0040(6)
C32 0.0230(9) 0.0218(8) 0.0360(10) 0.0026(7) 0.0050(8) 0.0002(7)
C33 0.0226(9) 0.0322(10) 0.0444(12) 0.0097(8) 0.0064(8) 0.0096(9)
C34 0.0148(8) 0.0469(12) 0.0324(10) 0.0004(8) 0.0018(7) 0.0179(9)
C35 0.0211(9) 0.0397(10) 0.0194(8) -0.0078(8) 0.0023(7) 0.0066(7)
C36 0.0167(8) 0.0247(8) 0.0195(8) -0.0018(6) 0.0049(6) 0.0031(6)
C41 0.0163(8) 0.0131(7) 0.0239(8) 0.0005(6) 0.0041(6) -0.0022(6)
C42 0.0169(8) 0.0178(8) 0.0269(9) 0.0005(6) 0.0028(7) 0.0016(7)
C43 0.0202(9) 0.0201(8) 0.0367(10) 0.0017(7) 0.0063(8) 0.0074(7)
C44 0.0203(9) 0.0150(8) 0.0489(11) -0.0025(7) 0.0062(8) -0.0010(8)
C45 0.0250(9) 0.0218(9) 0.0384(10) -0.0036(7) 0.0008(8) -0.0094(8)
C46 0.0244(9) 0.0199(8) 0.0250(9) -0.0006(7) 0.0045(7) -0.0049(7)

loop_
_atom_type_symbol
_atom_type_description
_atom_type_scat_dispersion_real
_atom_type_scat_dispersion_imag
_atom_type_scat_source
C C 0.0033 0.0016 'International Tables Vol C Tables 4.2.6.8 and 6.1.1.4'
H H 0.0000 0.0000 'International Tables Vol C Tables 4.2.6.8 and 6.1.1.4'
Fe Fe 0.3463 0.8444 'International Tables Vol C Tables 4.2.6.8 and 6.1.1.4'
P P 0.1023 0.0942 'International Tables Vol C Tables 4.2.6.8 and 6.1.1.4'
S S 0.1246 0.1234 'International Tables Vol C Tables 4.2.6.8 and 6.1.1.4'

loop_
_geom_angle_atom_site_label_1
_geom_angle_atom_site_label_2
_geom_angle_atom_site_label_3
_geom_angle
C6 Fe C10 41.47(6)
C6 Fe C1 168.45(6)
C10 Fe C1 149.39(7)
C6 Fe C2 148.69(6)
C10 Fe C2 115.49(7)
C1 Fe C2 41.25(6)
C6 Fe C7 41.30(6)
C10 Fe C7 69.21(6)
C1 Fe C7 129.88(6)
C2 Fe C7 168.66(6)
C6 Fe C3 115.82(6)
C10 Fe C3 107.00(7)
C1 Fe C3 68.71(6)
C2 Fe C3 40.66(6)
C7 Fe C3 149.88(7)
C6 Fe C5 129.07(6)
C10 Fe C5 167.58(6)
C1 Fe C5 41.06(6)
C2 Fe C5 68.94(7)
C7 Fe C5 108.78(6)
C3 Fe C5 68.22(7)
C6 Fe C9 68.97(6)
C10 Fe C9 40.67(6)
C1 Fe C9 117.30(7)
C2 Fe C9 107.89(7)
C7 Fe C9 68.40(7)
C3 Fe C9 129.09(7)
C5 Fe C9 151.07(7)
C6 Fe C4 107.48(6)
C10 Fe C4 128.77(7)
C1 Fe C4 68.55(6)
C2 Fe C4 68.40(7)
C7 Fe C4 117.58(7)
C3 Fe C4 40.37(7)
C5 Fe C4 40.38(6)
C9 Fe C4 167.28(7)
C6 Fe C8 68.73(6)
C10 Fe C8 68.36(7)
C1 Fe C8 109.16(6)
C2 Fe C8 129.99(7)
C7 Fe C8 40.47(6)
C3 Fe C8 167.84(7)
C5 Fe C8 118.62(7)
C9 Fe C8 40.28(7)
C4 Fe C8 151.13(7)
C1 P1 C11 106.75(7)
C1 P1 C21 105.88(7)
C11 P1 C21 103.94(7)
C1 P1 S1 112.74(6)
C11 P1 S1 113.78(6)
C21 P1 S1 113.00(5)
C6 P2 C31 105.69(7)
C6 P2 C41 105.55(7)
C31 P2 C41 104.63(7)
C6 P2 S2 114.92(5)
C31 P2 S2 111.95(6)
C41 P2 S2 113.24(6)
C5 C1 C2 107.49(14)
C5 C1 P1 122.88(12)
C2 C1 P1 129.63(12)
C5 C1 Fe 69.93(9)
C2 C1 Fe 69.42(9)
P1 C1 Fe 126.24(8)
C3 C2 C1 107.67(14)
C3 C2 Fe 70.00(9)
C1 C2 Fe 69.33(9)
C3 C2 H2 126.2
C1 C2 H2 126.2
Fe C2 H2 126.1
C4 C3 C2 108.58(14)
C4 C3 Fe 70.27(9)
C2 C3 Fe 69.34(9)
C4 C3 H3 125.7
C2 C3 H3 125.7
Fe C3 H3 126.3
C3 C4 C5 108.26(14)
C3 C4 Fe 69.36(9)
C5 C4 Fe 69.45(9)
C3 C4 H4 125.9
C5 C4 H4 125.9
Fe C4 H4 126.9
C4 C5 C1 108.00(14)
C4 C5 Fe 70.17(9)
C1 C5 Fe 69.01(9)
C4 C5 H5 126.0
C1 C5 H5 126.0
Fe C5 H5 126.4
C7 C6 C10 107.38(14)
C7 C6 P2 125.42(12)
C10 C6 P2 127.20(12)
C7 C6 Fe 69.92(9)
C10 C6 Fe 69.53(9)
P2 C6 Fe 125.62(8)
C8 C7 C6 107.86(14)
C8 C7 Fe 70.43(9)
C6 C7 Fe 68.78(9)
C8 C7 H7 126.1
C6 C7 H7 126.1
Fe C7 H7 126.3
C9 C8 C7 108.65(14)
C9 C8 Fe 69.75(9)
C7 C8 Fe 69.10(9)
C9 C8 H8 125.7
C7 C8 H8 125.7
Fe C8 H8 127.1
C8 C9 C10 108.19(14)
C8 C9 Fe 69.96(9)
C10 C9 Fe 68.80(9)
C8 C9 H9 125.9
C10 C9 H9 125.9
Fe C9 H9 126.9
C9 C10 C6 107.92(14)
C9 C10 Fe 70.53(9)
C6 C10 Fe 69.00(9)
C9 C10 H10 126.0
C6 C10 H10 126.0
Fe C10 H10 126.0
C12 C11 C16 119.58(15)
C12 C11 P1 119.96(13)
C16 C11 P1 120.43(12)
C13 C12 C11 119.85(16)
C13 C12 H12 120.1
C11 C12 H12 120.1
C14 C13 C12 120.49(17)
C14 C13 H13 119.8
C12 C13 H13 119.8
C15 C14 C13 119.86(16)
C15 C14 H14 120.1
C13 C14 H14 120.1
C14 C15 C16 120.05(17)
C14 C15 H15 120.0
C16 C15 H15 120.0
C15 C16 C11 120.15(16)
C15 C16 H16 119.9
C11 C16 H16 119.9
C26 C21 C22 119.68(15)
C26 C21 P1 122.07(12)
C22 C21 P1 118.24(12)
C23 C22 C21 119.82(16)
C23 C22 H22 120.1
C21 C22 H22 120.1
C24 C23 C22 120.32(16)
C24 C23 H23 119.8
C22 C23 H23 119.8
C25 C24 C23 120.12(16)
C25 C24 H24 119.9
C23 C24 H24 119.9
C24 C25 C26 120.06(16)
C24 C25 H25 120.0
C26 C25 H25 120.0
C21 C26 C25 119.97(15)
C21 C26 H26 120.0
C25 C26 H26 120.0
C36 C31 C32 119.35(15)
C36 C31 P2 122.64(12)
C32 C31 P2 117.97(13)
C33 C32 C31 120.22(18)
C33 C32 H32 119.9
C31 C32 H32 119.9
C34 C33 C32 120.14(18)
C34 C33 H33 119.9
C32 C33 H33 119.9
C33 C34 C35 120.27(17)
C33 C34 H34 119.9
C35 C34 H34 119.9
C34 C35 C36 120.01(17)
C34 C35 H35 120.0
C36 C35 H35 120.0
C31 C36 C35 119.97(16)
C31 C36 H36 120.0
C35 C36 H36 120.0
C46 C41 C42 119.88(15)
C46 C41 P2 119.87(13)
C42 C41 P2 120.25(12)
C43 C42 C41 119.62(16)
C43 C42 H42 120.2
C41 C42 H42 120.2
C44 C43 C42 120.12(17)
C44 C43 H43 119.9
C42 C43 H43 119.9
C43 C44 C45 120.61(16)
C43 C44 H44 119.7
C45 C44 H44 119.7
C44 C45 C46 119.71(17)
C44 C45 H45 120.1
C46 C45 H45 120.1
C45 C46 C41 120.03(17)
C45 C46 H46 120.0
C41 C46 H46 120.0

loop_
_geom_bond_atom_site_label_1
_geom_bond_atom_site_label_2
_geom_bond_distance
Fe C6 2.0269(15)
Fe C10 2.0341(16)
Fe C1 2.0372(16)
Fe C2 2.0383(16)
Fe C7 2.0421(15)
Fe C3 2.0470(16)
Fe C5 2.0495(16)
Fe C9 2.0569(16)
Fe C4 2.0589(16)
Fe C8 2.0597(16)
S1 P1 1.9449(6)
S2 P2 1.9530(6)
P1 C1 1.7936(16)
P1 C11 1.8171(16)
P1 C21 1.8184(16)
P2 C6 1.7943(16)
P2 C31 1.8089(16)
P2 C41 1.8139(16)
C1 C5 1.433(2)
C1 C2 1.436(2)
C2 C3 1.419(2)
C2 H2 0.9500
C3 C4 1.417(2)
C3 H3 0.9500
C4 C5 1.418(2)
C4 H4 0.9500
C5 H5 0.9500
C6 C7 1.435(2)
C6 C10 1.438(2)
C7 C8 1.419(2)
C7 H7 0.9500
C8 C9 1.418(2)
C8 H8 0.9500
C9 C10 1.422(2)
C9 H9 0.9500
C10 H10 0.9500
C11 C12 1.392(2)
C11 C16 1.398(2)
C12 C13 1.388(3)
C12 H12 0.9500
C13 C14 1.387(3)
C13 H13 0.9500
C14 C15 1.387(3)
C14 H14 0.9500
C15 C16 1.388(2)
C15 H15 0.9500
C16 H16 0.9500
C21 C26 1.390(2)
C21 C22 1.396(2)
C22 C23 1.387(2)
C22 H22 0.9500
C23 C24 1.383(3)
C23 H23 0.9500
C24 C25 1.382(2)
C24 H24 0.9500
C25 C26 1.393(2)
C25 H25 0.9500
C26 H26 0.9500
C31 C36 1.390(2)
C31 C32 1.397(2)
C32 C33 1.382(3)
C32 H32 0.9500
C33 C34 1.379(3)
C33 H33 0.9500
C34 C35 1.382(3)
C34 H34 0.9500
C35 C36 1.392(2)
C35 H35 0.9500
C36 H36 0.9500
C41 C46 1.393(2)
C41 C42 1.394(2)
C42 C43 1.392(2)
C42 H42 0.9500
C43 C44 1.380(3)
C43 H43 0.9500
C44 C45 1.385(3)
C44 H44 0.9500
C45 C46 1.391(2)
C45 H45 0.9500
C46 H46 0.9500

loop_
_geom_hbond_atom_site_label_D
_geom_hbond_atom_site_label_H
_geom_hbond_atom_site_label_A
_geom_hbond_site_symmetry_A
_geom_hbond_distance_DH
_geom_hbond_distance_HA
_geom_hbond_distance_DA
_geom_hbond_angle_DHA
C2 H2 Cg1 1_455 0.95 2.92 3.6111(18) 130

loop_
_geom_torsion_atom_site_label_1
_geom_torsion_atom_site_label_2
_geom_torsion_atom_site_label_3
_geom_torsion_atom_site_label_4
_geom_torsion
C11 P1 C1 C5 -145.23(13)
C21 P1 C1 C5 104.46(14)
S1 P1 C1 C5 -19.57(15)
C11 P1 C1 C2 35.24(17)
C21 P1 C1 C2 -75.08(16)
S1 P1 C1 C2 160.89(13)
C11 P1 C1 Fe -57.11(12)
C21 P1 C1 Fe -167.42(9)
S1 P1 C1 Fe 68.54(11)
C5 C1 C2 C3 0.08(17)
P1 C1 C2 C3 179.67(12)
Fe C1 C2 C3 -59.75(11)
C5 C1 C2 Fe 59.82(11)
P1 C1 C2 Fe -120.58(14)
C1 C2 C3 C4 -0.18(18)
Fe C2 C3 C4 -59.51(11)
C1 C2 C3 Fe 59.33(11)
C2 C3 C4 C5 0.21(18)
Fe C3 C4 C5 -58.72(11)
C2 C3 C4 Fe 58.93(11)
C3 C4 C5 C1 -0.16(18)
Fe C4 C5 C1 -58.83(11)
C3 C4 C5 Fe 58.66(11)
C2 C1 C5 C4 0.05(17)
P1 C1 C5 C4 -179.57(11)
Fe C1 C5 C4 59.55(11)
C2 C1 C5 Fe -59.50(11)
P1 C1 C5 Fe 120.88(12)
C31 P2 C6 C7 91.76(14)
C41 P2 C6 C7 -157.72(13)
S2 P2 C6 C7 -32.20(15)
C31 P2 C6 C10 -88.52(15)
C41 P2 C6 C10 21.99(16)
S2 P2 C6 C10 147.51(12)
C31 P2 C6 Fe -178.74(9)
C41 P2 C6 Fe -68.22(11)
S2 P2 C6 Fe 57.30(11)
C10 C6 C7 C8 0.13(17)
P2 C6 C7 C8 179.89(11)
Fe C6 C7 C8 59.83(11)
C10 C6 C7 Fe -59.70(11)
P2 C6 C7 Fe 120.06(12)
C6 C7 C8 C9 -0.11(18)
Fe C7 C8 C9 58.68(11)
C6 C7 C8 Fe -58.79(10)
C7 C8 C9 C10 0.06(18)
Fe C8 C9 C10 58.34(11)
C7 C8 C9 Fe -58.28(11)
C8 C9 C10 C6 0.02(18)
Fe C9 C10 C6 59.08(11)
C8 C9 C10 Fe -59.05(11)
C7 C6 C10 C9 -0.09(17)
P2 C6 C10 C9 -179.85(12)
Fe C6 C10 C9 -60.04(11)
C7 C6 C10 Fe 59.94(10)
P2 C6 C10 Fe -119.81(13)
C1 P1 C11 C12 117.38(13)
C21 P1 C11 C12 -130.95(13)
S1 P1 C11 C12 -7.64(15)
C1 P1 C11 C16 -64.36(14)
C21 P1 C11 C16 47.30(14)
S1 P1 C11 C16 170.61(11)
C16 C11 C12 C13 0.0(2)
P1 C11 C12 C13 178.28(13)
C11 C12 C13 C14 -0.3(3)
C12 C13 C14 C15 0.9(3)
C13 C14 C15 C16 -1.1(3)
C14 C15 C16 C11 0.8(2)
C12 C11 C16 C15 -0.3(2)
P1 C11 C16 C15 -178.54(12)
C1 P1 C21 C26 16.91(16)
C11 P1 C21 C26 -95.38(14)
S1 P1 C21 C26 140.79(12)
C1 P1 C21 C22 -163.87(13)
C11 P1 C21 C22 83.84(14)
S1 P1 C21 C22 -39.99(15)
C26 C21 C22 C23 1.9(3)
P1 C21 C22 C23 -177.31(13)
C21 C22 C23 C24 -1.3(3)
C22 C23 C24 C25 -0.2(3)
C23 C24 C25 C26 1.2(3)
C22 C21 C26 C25 -1.0(2)
P1 C21 C26 C25 178.21(13)
C24 C25 C26 C21 -0.6(3)
C6 P2 C31 C36 -9.64(15)
C41 P2 C31 C36 -120.81(14)
S2 P2 C31 C36 116.17(13)
C6 P2 C31 C32 172.81(13)
C41 P2 C31 C32 61.64(15)
S2 P2 C31 C32 -61.38(14)
C36 C31 C32 C33 0.9(3)
P2 C31 C32 C33 178.53(14)
C31 C32 C33 C34 -1.4(3)
C32 C33 C34 C35 0.2(3)
C33 C34 C35 C36 1.4(3)
C32 C31 C36 C35 0.8(2)
P2 C31 C36 C35 -176.76(13)
C34 C35 C36 C31 -1.9(2)
C6 P2 C41 C46 107.95(14)
C31 P2 C41 C46 -140.78(13)
S2 P2 C41 C46 -18.60(15)
C6 P2 C41 C42 -72.25(14)
C31 P2 C41 C42 39.01(15)
S2 P2 C41 C42 161.20(11)
C46 C41 C42 C43 -1.6(2)
P2 C41 C42 C43 178.63(13)
C41 C42 C43 C44 0.6(3)
C42 C43 C44 C45 0.6(3)
C43 C44 C45 C46 -0.9(3)
C44 C45 C46 C41 -0.1(3)
C42 C41 C46 C45 1.3(3)
P2 C41 C46 C45 -178.86(13)

_cod_database_fobs_code 2240901
